data_7040404
loop_
_publ_author_name
'Anti\~nolo, Antonio'
'Carrillo-Hermosilla, Fernando'
'Fern\'andez-Gal\'an, Rafael'
'Montero-Rama, Mar\'ia Pilar'
'Ramos, Alberto'
'Villase\~nor, Elena'
'Rojas, Rene S.'
'Rodr\'iguez-Di\'eguez, Antonio'

_publ_section_title
;
 Dialkylboron guanidinates: syntheses, structures and carbodiimide
 de-insertion reactions.
;
_journal_issue 39
_journal_name_full 'Dalton transactions (Cambridge, England : 2003)'
_journal_page_first 15350
_journal_paper_doi 10.1039/c6dt02913b
_journal_volume 45
_journal_year 2016
_chemical_formula_sum 'C41 H71 B2 N3'
_chemical_formula_weight 627.62
_chemical_name_systematic
;
 ?
;
_space_group_crystal_system monoclinic
_space_group_IT_number 14
_space_group_name_Hall '-P 2ybc'
_space_group_name_H-M_alt 'P 1 21/c 1'
_symmetry_space_group_name_Hall '-P 2ybc'
_symmetry_space_group_name_H-M 'P 1 21/c 1'
_atom_sites_solution_hydrogens mixed
_audit_creation_method SHELXL-2014
_audit_update_record
;
2016-05-13 deposited with the CCDC.
2016-08-22 downloaded from the CCDC.
;
_cell_angle_alpha 90
_cell_angle_beta 101.522(2)
_cell_angle_gamma 90
_cell_formula_units_Z 4
_cell_length_a 11.0277(8)
_cell_length_b 27.932(2)
_cell_length_c 12.7490(7)
_cell_measurement_reflns_used 7299
_cell_measurement_temperature 100(2)
_cell_measurement_theta_max 28.68
_cell_measurement_theta_min 2.35
_cell_volume 3847.9(4)
_computing_cell_refinement 'Bruker Apex II'
_computing_data_collection 'Bruker ApexII'
_computing_data_reduction 'Bruker Apex II'
_computing_structure_refinement 'SHELXL-2014 (Sheldrick, 2014)'
_computing_structure_solution 'SHELXL-2014 (Sheldrick, 2014)'
_diffrn_ambient_temperature 100(2)
_diffrn_measured_fraction_theta_full 0.999
_diffrn_measured_fraction_theta_max 0.996
_diffrn_measurement_device_type 'Bruker D8 Venture'
_diffrn_measurement_method 'Phi and Omega Scans'
_diffrn_radiation_type MoK\a
_diffrn_radiation_wavelength 0.71073
_diffrn_reflns_av_R_equivalents 0.2339
_diffrn_reflns_av_unetI/netI 0.1462
_diffrn_reflns_Laue_measured_fraction_full 0.999
_diffrn_reflns_Laue_measured_fraction_max 0.996
_diffrn_reflns_limit_h_max 14
_diffrn_reflns_limit_h_min -14
_diffrn_reflns_limit_k_max 36
_diffrn_reflns_limit_k_min -37
_diffrn_reflns_limit_l_max 15
_diffrn_reflns_limit_l_min -17
_diffrn_reflns_number 72347
_diffrn_reflns_point_group_measured_fraction_full 0.999
_diffrn_reflns_point_group_measured_fraction_max 0.996
_diffrn_reflns_theta_full 25.242
_diffrn_reflns_theta_max 28.748
_diffrn_reflns_theta_min 2.187
_diffrn_source 'fine-focus sealed tube'
_exptl_absorpt_coefficient_mu 0.061
_exptl_absorpt_correction_T_max 0.746
_exptl_absorpt_correction_T_min 0.664
_exptl_absorpt_correction_type empirical
_exptl_absorpt_process_details 'Bruker SADABS (Bruker, 1999)'
_exptl_crystal_colour white
_exptl_crystal_density_diffrn 1.083
_exptl_crystal_description Prismatic
_exptl_crystal_F_000 1392
_exptl_crystal_size_max 0.24
_exptl_crystal_size_mid 0.20
_exptl_crystal_size_min 0.18
_refine_diff_density_max 0.275
_refine_diff_density_min -0.289
_refine_diff_density_rms 0.065
_refine_ls_extinction_method none
_refine_ls_goodness_of_fit_ref 1.074
_refine_ls_hydrogen_treatment constr
_refine_ls_matrix_type full
_refine_ls_number_parameters 422
_refine_ls_number_reflns 9953
_refine_ls_number_restraints 0
_refine_ls_restrained_S_all 1.074
_refine_ls_R_factor_all 0.1851
_refine_ls_R_factor_gt 0.0914
_refine_ls_shift/su_max 0.000
_refine_ls_shift/su_mean 0.000
_refine_ls_structure_factor_coef Fsqd
_refine_ls_weighting_details 'w=1/[\s^2^(Fo^2^)+(0.0521P)^2^+2.2440P] where P=(Fo^2^+2Fc^2^)/3'
_refine_ls_weighting_scheme calc
_refine_ls_wR_factor_gt 0.1446
_refine_ls_wR_factor_ref 0.1726
_reflns_Friedel_coverage 0.000
_reflns_number_gt 5538
_reflns_number_total 9953
_reflns_threshold_expression 'I > 2\s(I)'
_cod_data_source_file c6dt02913b2.cif
_cod_data_source_block 9
_cod_depositor_comments
;
The following automatic conversions were performed:

'_exptl_absorpt_correction_type' value 'Empirical' changed to
'empirical' according to
/usr/data/users/saulius/crontab/automatic-downloads/rss-feeds/RSC/lib/dictionaries/cif_core.dic
dictionary named 'cif_core.dic' version 2.4.2 from 2011-04-26.

Automatic conversion script
Id: cif_fix_values 4268 2015-11-12 08:31:59Z antanas 

 Adding full bibliography for 7040401--7040404.cif.
;
_cod_database_code 7040404
_shelx_space_group_comment
;
The symmetry employed for this shelxl refinement is uniquely defined
by the following loop, which should always be used as a source of
symmetry information in preference to the above space-group names.
They are only intended as comments.
;
_shelxl_version_number 2014-3

loop_
_space_group_symop_operation_xyz
'x, y, z'
'-x, y+1/2, -z+1/2'
'-x, -y, -z'
'x, -y-1/2, z-1/2'

loop_
_atom_site_label
_atom_site_type_symbol
_atom_site_fract_x
_atom_site_fract_y
_atom_site_fract_z
_atom_site_U_iso_or_equiv
_atom_site_adp_type
_atom_site_occupancy
_atom_site_site_symmetry_order
_atom_site_calc_flag
_atom_site_refinement_flags_posn
_atom_site_refinement_flags_adp
B1 B 0.6040(2) 0.05586(10) 0.7490(2) 0.0131(6) Uani 1 1 d . .
B2 B 0.8608(3) 0.17364(10) 0.8908(2) 0.0133(6) Uani 1 1 d . .
N1 N 0.66310(17) 0.08177(7) 0.86430(14) 0.0110(4) Uani 1 1 d . .
N2 N 0.72922(17) 0.07947(7) 0.72315(14) 0.0111(4) Uani 1 1 d . .
N3 N 0.86314(17) 0.12329(7) 0.87178(14) 0.0105(4) Uani 1 1 d . .
C1 C 0.7567(2) 0.09681(8) 0.82336(17) 0.0106(5) Uani 1 1 d . .
C2 C 0.6478(2) 0.08655(9) 0.97534(17) 0.0148(5) Uani 1 1 d . .
H2 H 0.7169 0.1056 1.0143 0.018 Uiso 1 1 calc R U
C3 C 0.5278(2) 0.11265(10) 0.9807(2) 0.0254(6) Uani 1 1 d . .
H3A H 0.5234 0.1419 0.9405 0.038 Uiso 1 1 d R U
H3B H 0.5259 0.1199 1.0540 0.038 Uiso 1 1 d R U
H3C H 0.4586 0.0927 0.9512 0.038 Uiso 1 1 d R U
C4 C 0.6502(3) 0.03782(10) 1.0303(2) 0.0255(6) Uani 1 1 d . .
H4A H 0.5910 0.0169 0.9875 0.038 Uiso 1 1 d R U
H4B H 0.6298 0.0418 1.0995 0.038 Uiso 1 1 d R U
H4C H 0.7314 0.0241 1.0383 0.038 Uiso 1 1 d R U
C5 C 0.7778(2) 0.08945(8) 0.63171(17) 0.0115(5) Uani 1 1 d . .
C6 C 0.7613(3) 0.05536(10) 0.5511(2) 0.0261(6) Uani 1 1 d . .
H6 H 0.7176 0.0275 0.5584 0.031 Uiso 1 1 calc R U
C7 C 0.8091(3) 0.06229(11) 0.4600(2) 0.0300(7) Uani 1 1 d . .
H7 H 0.7963 0.0388 0.4072 0.036 Uiso 1 1 calc R U
C8 C 0.8752(2) 0.10283(9) 0.44443(18) 0.0146(5) Uani 1 1 d . .
C9 C 0.8885(2) 0.13738(9) 0.52425(19) 0.0185(6) Uani 1 1 d . .
H9 H 0.9313 0.1654 0.5162 0.022 Uiso 1 1 calc R U
C10 C 0.8395(2) 0.13125(9) 0.61607(19) 0.0182(6) Uani 1 1 d . .
H10 H 0.8483 0.1554 0.6672 0.022 Uiso 1 1 calc R U
C11 C 0.9258(2) 0.10874(9) 0.34172(18) 0.0176(5) Uani 1 1 d . .
C12 C 0.9922(3) 0.06298(11) 0.3195(2) 0.0325(7) Uani 1 1 d . .
H12A H 1.0281 0.0675 0.2576 0.049 Uiso 1 1 d R U
H12B H 0.9346 0.0368 0.3071 0.049 Uiso 1 1 d R U
H12C H 1.0563 0.0559 0.3804 0.049 Uiso 1 1 d R U
C13 C 0.8169(2) 0.11861(10) 0.24883(19) 0.0251(6) Uani 1 1 d . .
H13A H 0.7732 0.1466 0.2645 0.038 Uiso 1 1 d R U
H13B H 0.7619 0.0916 0.2395 0.038 Uiso 1 1 d R U
H13C H 0.8475 0.1238 0.1843 0.038 Uiso 1 1 d R U
C14 C 1.0169(3) 0.15029(11) 0.3480(2) 0.0282(7) Uani 1 1 d . .
H14A H 0.9765 0.1796 0.3600 0.042 Uiso 1 1 d R U
H14B H 1.0463 0.1525 0.2821 0.042 Uiso 1 1 d R U
H14C H 1.0856 0.1448 0.4061 0.042 Uiso 1 1 d R U
C15 C 0.9769(2) 0.09297(8) 0.90672(18) 0.0142(5) Uani 1 1 d . .
H15 H 1.0454 0.1152 0.9317 0.017 Uiso 1 1 calc R U
C16 C 0.9645(2) 0.06238(9) 1.00233(19) 0.0204(6) Uani 1 1 d . .
H16A H 0.9410 0.0821 1.0567 0.031 Uiso 1 1 d R U
H16B H 1.0421 0.0471 1.0306 0.031 Uiso 1 1 d R U
H16C H 0.9022 0.0384 0.9800 0.031 Uiso 1 1 d R U
C17 C 1.0140(2) 0.06334(10) 0.8184(2) 0.0241(6) Uani 1 1 d . .
H17A H 0.9523 0.0393 0.7953 0.036 Uiso 1 1 d R U
H17B H 1.0923 0.0483 0.8451 0.036 Uiso 1 1 d R U
H17C H 1.0208 0.0836 0.7590 0.036 Uiso 1 1 d R U
C18 C 0.9843(2) 0.20338(9) 0.93515(18) 0.0157(5) Uani 1 1 d . .
H18 H 0.9572 0.2368 0.9341 0.019 Uiso 1 1 calc R U
C19 C 1.0801(2) 0.20225(9) 0.8615(2) 0.0209(6) Uani 1 1 d . .
H19A H 1.0997 0.1692 0.8487 0.025 Uiso 1 1 calc R U
H19B H 1.0433 0.2164 0.7930 0.025 Uiso 1 1 calc R U
C20 C 1.2005(2) 0.22901(10) 0.9081(2) 0.0298(7) Uani 1 1 d . .
H20A H 1.2607 0.2233 0.8634 0.036 Uiso 1 1 calc R U
H20B H 1.1843 0.2631 0.9080 0.036 Uiso 1 1 calc R U
C21 C 1.2535(2) 0.21266(10) 1.0217(2) 0.0315(7) Uani 1 1 d . .
H21A H 1.2735 0.1789 1.0214 0.038 Uiso 1 1 calc R U
H21B H 1.3292 0.2301 1.0493 0.038 Uiso 1 1 calc R U
C22 C 1.1614(3) 0.22108(10) 1.0937(2) 0.0286(7) Uani 1 1 d . .
H22A H 1.1427 0.2550 1.0951 0.034 Uiso 1 1 calc R U
H22B H 1.1976 0.2111 1.1661 0.034 Uiso 1 1 calc R U
C23 C 1.0422(2) 0.19311(9) 1.05376(19) 0.0196(6) Uani 1 1 d . .
H23A H 0.9827 0.2012 1.0976 0.023 Uiso 1 1 calc R U
H23B H 1.0596 0.1591 1.0623 0.023 Uiso 1 1 calc R U
C24 C 0.7324(2) 0.20121(8) 0.86906(18) 0.0138(5) Uani 1 1 d . .
H24 H 0.6664 0.1777 0.8460 0.017 Uiso 1 1 calc R U
C25 C 0.7110(2) 0.22467(9) 0.97410(19) 0.0179(5) Uani 1 1 d . .
H25A H 0.7121 0.2000 1.0279 0.021 Uiso 1 1 calc R U
H25B H 0.7782 0.2467 1.0003 0.021 Uiso 1 1 calc R U
C26 C 0.5885(2) 0.25161(10) 0.9585(2) 0.0252(6) Uani 1 1 d . .
H26A H 0.5809 0.2669 1.0252 0.030 Uiso 1 1 calc R U
H26B H 0.5206 0.2292 0.9392 0.030 Uiso 1 1 calc R U
C27 C 0.5804(3) 0.28944(9) 0.8712(2) 0.0259(6) Uani 1 1 d . .
H27A H 0.4999 0.3048 0.8600 0.031 Uiso 1 1 calc R U
H27B H 0.6430 0.3137 0.8938 0.031 Uiso 1 1 calc R U
C28 C 0.5991(2) 0.26718(9) 0.7669(2) 0.0247(6) Uani 1 1 d . .
H28A H 0.5976 0.2921 0.7137 0.030 Uiso 1 1 calc R U
H28B H 0.5316 0.2453 0.7407 0.030 Uiso 1 1 calc R U
C29 C 0.7222(2) 0.24009(9) 0.78148(19) 0.0189(6) Uani 1 1 d . .
H29A H 0.7900 0.2626 0.8008 0.023 Uiso 1 1 calc R U
H29B H 0.7293 0.2252 0.7142 0.023 Uiso 1 1 calc R U
C30 C 0.4814(2) 0.07994(9) 0.67904(18) 0.0150(5) Uani 1 1 d . .
H30 H 0.4782 0.0689 0.6055 0.018 Uiso 1 1 calc R U
C31 C 0.4812(2) 0.13473(9) 0.6729(2) 0.0215(6) Uani 1 1 d . .
H31A H 0.4852 0.1476 0.7442 0.026 Uiso 1 1 calc R U
H31B H 0.5547 0.1452 0.6484 0.026 Uiso 1 1 calc R U
C32 C 0.3673(3) 0.15496(10) 0.5983(2) 0.0295(7) Uani 1 1 d . .
H32A H 0.3693 0.1896 0.6018 0.035 Uiso 1 1 calc R U
H32B H 0.3682 0.1455 0.5252 0.035 Uiso 1 1 calc R U
C33 C 0.2494(3) 0.13677(11) 0.6295(2) 0.0344(8) Uani 1 1 d . .
H33A H 0.2447 0.1488 0.6999 0.041 Uiso 1 1 calc R U
H33B H 0.1782 0.1487 0.5789 0.041 Uiso 1 1 calc R U
C34 C 0.2466(2) 0.08250(11) 0.6307(2) 0.0292(7) Uani 1 1 d . .
H34A H 0.2456 0.0704 0.5592 0.035 Uiso 1 1 calc R U
H34B H 0.1719 0.0717 0.6526 0.035 Uiso 1 1 calc R U
C35 C 0.3596(2) 0.06297(10) 0.7077(2) 0.0203(6) Uani 1 1 d . .
H35A H 0.3570 0.0283 0.7064 0.024 Uiso 1 1 calc R U
H35B H 0.3569 0.0733 0.7799 0.024 Uiso 1 1 calc R U
C36 C 0.6019(2) -0.00229(8) 0.75741(18) 0.0137(5) Uani 1 1 d . .
H36 H 0.5485 -0.0095 0.8083 0.016 Uiso 1 1 calc R U
C37 C 0.5445(2) -0.02928(8) 0.65373(19) 0.0165(5) Uani 1 1 d . .
H37A H 0.4639 -0.0157 0.6242 0.020 Uiso 1 1 calc R U
H37B H 0.5965 -0.0249 0.6015 0.020 Uiso 1 1 calc R U
C38 C 0.5302(2) -0.08271(9) 0.6731(2) 0.0209(6) Uani 1 1 d . .
H38A H 0.4726 -0.0873 0.7206 0.025 Uiso 1 1 calc R U
H38B H 0.4965 -0.0984 0.6058 0.025 Uiso 1 1 calc R U
C39 C 0.6541(3) -0.10541(9) 0.7226(2) 0.0290(7) Uani 1 1 d . .
H39A H 0.6412 -0.1387 0.7394 0.035 Uiso 1 1 calc R U
H39B H 0.7081 -0.1046 0.6712 0.035 Uiso 1 1 calc R U
C40 C 0.7157(2) -0.07925(9) 0.8240(2) 0.0234(6) Uani 1 1 d . .
H40A H 0.7975 -0.0925 0.8497 0.028 Uiso 1 1 calc R U
H40B H 0.6676 -0.0841 0.8790 0.028 Uiso 1 1 calc R U
C41 C 0.7269(2) -0.02560(8) 0.8040(2) 0.0175(5) Uani 1 1 d . .
H41A H 0.7826 -0.0207 0.7549 0.021 Uiso 1 1 calc R U
H41B H 0.7628 -0.0100 0.8710 0.021 Uiso 1 1 calc R U

loop_
_atom_site_aniso_label
_atom_site_aniso_U_11
_atom_site_aniso_U_22
_atom_site_aniso_U_33
_atom_site_aniso_U_23
_atom_site_aniso_U_13
_atom_site_aniso_U_12
B1 0.0136(14) 0.0135(14) 0.0129(13) -0.0031(11) 0.0045(11) -0.0019(11)
B2 0.0171(15) 0.0141(15) 0.0099(13) 0.0018(11) 0.0053(11) -0.0018(12)
N1 0.0118(10) 0.0106(10) 0.0117(9) -0.0005(8) 0.0052(8) -0.0013(8)
N2 0.0104(10) 0.0121(10) 0.0111(10) -0.0027(8) 0.0025(8) -0.0011(8)
N3 0.0080(10) 0.0094(10) 0.0141(10) -0.0019(8) 0.0022(8) -0.0004(8)
C1 0.0098(12) 0.0094(12) 0.0125(11) 0.0005(9) 0.0022(9) 0.0019(9)
C2 0.0175(13) 0.0190(14) 0.0094(11) -0.0036(10) 0.0059(10) -0.0047(10)
C3 0.0221(15) 0.0351(17) 0.0221(14) -0.0040(12) 0.0120(11) -0.0006(13)
C4 0.0335(16) 0.0269(16) 0.0179(13) 0.0029(11) 0.0098(12) -0.0089(13)
C5 0.0075(11) 0.0154(13) 0.0124(11) -0.0001(10) 0.0038(9) 0.0015(9)
C6 0.0314(16) 0.0256(16) 0.0244(14) -0.0080(12) 0.0132(12) -0.0168(13)
C7 0.0384(18) 0.0343(17) 0.0213(14) -0.0169(12) 0.0157(13) -0.0169(14)
C8 0.0094(12) 0.0202(14) 0.0145(12) -0.0017(10) 0.0031(9) 0.0018(10)
C9 0.0223(14) 0.0148(14) 0.0198(13) 0.0022(10) 0.0075(11) -0.0037(11)
C10 0.0246(14) 0.0146(13) 0.0169(13) -0.0040(10) 0.0076(11) -0.0004(11)
C11 0.0166(13) 0.0235(14) 0.0133(12) -0.0040(10) 0.0046(10) 0.0003(11)
C12 0.0393(18) 0.0355(18) 0.0284(16) 0.0039(13) 0.0205(14) 0.0108(14)
C13 0.0247(15) 0.0366(17) 0.0150(13) -0.0034(12) 0.0068(11) 0.0027(13)
C14 0.0279(16) 0.0391(18) 0.0197(14) 0.0007(12) 0.0101(12) -0.0087(13)
C15 0.0089(12) 0.0112(12) 0.0210(13) -0.0024(10) -0.0004(10) 0.0027(9)
C16 0.0197(14) 0.0167(14) 0.0220(14) 0.0014(11) -0.0023(11) 0.0020(11)
C17 0.0169(14) 0.0280(16) 0.0271(15) -0.0058(12) 0.0037(11) 0.0103(12)
C18 0.0156(13) 0.0104(12) 0.0211(13) 0.0016(10) 0.0034(10) 0.0017(10)
C19 0.0217(14) 0.0175(14) 0.0249(14) 0.0026(11) 0.0080(11) -0.0052(11)
C20 0.0182(14) 0.0187(15) 0.0550(19) -0.0008(13) 0.0138(13) -0.0039(12)
C21 0.0139(14) 0.0225(16) 0.054(2) -0.0057(14) -0.0032(13) -0.0040(12)
C22 0.0252(16) 0.0211(16) 0.0343(16) -0.0101(12) -0.0066(12) -0.0035(12)
C23 0.0188(14) 0.0149(13) 0.0233(13) -0.0046(10) -0.0001(11) -0.0028(11)
C24 0.0128(12) 0.0086(12) 0.0196(12) -0.0004(10) 0.0020(10) -0.0021(10)
C25 0.0162(13) 0.0188(14) 0.0188(13) 0.0012(10) 0.0037(10) 0.0034(11)
C26 0.0233(15) 0.0251(16) 0.0288(15) -0.0044(12) 0.0088(12) 0.0102(12)
C27 0.0223(15) 0.0165(14) 0.0367(16) -0.0027(12) 0.0003(12) 0.0116(12)
C28 0.0254(15) 0.0170(14) 0.0286(15) 0.0033(11) -0.0023(12) 0.0047(12)
C29 0.0223(14) 0.0156(14) 0.0173(13) 0.0005(10) 0.0005(11) 0.0019(11)
C30 0.0120(12) 0.0179(13) 0.0150(12) -0.0035(10) 0.0021(10) 0.0003(10)
C31 0.0193(14) 0.0192(14) 0.0228(14) -0.0002(11) -0.0032(11) 0.0038(11)
C32 0.0320(17) 0.0209(15) 0.0298(15) -0.0019(12) -0.0078(13) 0.0098(13)
C33 0.0234(16) 0.045(2) 0.0294(16) -0.0104(14) -0.0075(12) 0.0178(14)
C34 0.0130(14) 0.047(2) 0.0263(15) -0.0074(13) 0.0017(11) 0.0027(13)
C35 0.0123(13) 0.0276(15) 0.0206(13) -0.0044(11) 0.0024(10) 0.0012(11)
C36 0.0100(12) 0.0164(13) 0.0149(12) -0.0009(10) 0.0029(9) -0.0007(10)
C37 0.0161(13) 0.0131(13) 0.0194(13) -0.0025(10) 0.0017(10) -0.0025(10)
C38 0.0181(14) 0.0129(13) 0.0294(14) -0.0051(11) -0.0008(11) -0.0056(11)
C39 0.0254(16) 0.0117(14) 0.0456(18) -0.0052(12) -0.0031(13) -0.0020(12)
C40 0.0193(14) 0.0125(14) 0.0355(16) 0.0035(11) -0.0015(12) 0.0001(11)
C41 0.0156(13) 0.0124(13) 0.0226(13) -0.0037(10) -0.0010(10) -0.0012(10)

loop_
_atom_type_symbol
_atom_type_description
_atom_type_scat_dispersion_real
_atom_type_scat_dispersion_imag
_atom_type_scat_source
C C 0.0033 0.0016 'International Tables Vol C Tables 4.2.6.8 and 6.1.1.4'
B B 0.0013 0.0007 'International Tables Vol C Tables 4.2.6.8 and 6.1.1.4'
N N 0.0061 0.0033 'International Tables Vol C Tables 4.2.6.8 and 6.1.1.4'
H H 0.0000 0.0000 'International Tables Vol C Tables 4.2.6.8 and 6.1.1.4'

loop_
_geom_angle_atom_site_label_1
_geom_angle_atom_site_label_2
_geom_angle_atom_site_label_3
_geom_angle
C30 B1 N2 111.82(19)
C30 B1 C36 115.6(2)
N2 B1 C36 116.30(19)
C30 B1 N1 116.64(19)
N2 B1 N1 78.59(15)
C36 B1 N1 112.78(19)
N3 B2 C24 119.6(2)
N3 B2 C18 121.9(2)
C24 B2 C18 118.5(2)
C1 N1 C2 127.27(19)
C1 N1 B1 89.32(16)
C2 N1 B1 143.04(19)
C1 N2 C5 131.8(2)
C1 N2 B1 89.58(16)
C5 N2 B1 136.93(18)
C1 N3 B2 123.1(2)
C1 N3 C15 113.79(18)
B2 N3 C15 123.08(19)
N1 C1 N2 102.51(19)
N1 C1 N3 129.8(2)
N2 C1 N3 127.7(2)
N1 C2 C3 110.85(19)
N1 C2 C4 111.50(19)
C3 C2 C4 110.0(2)
N1 C2 H2 108.1
C3 C2 H2 108.1
C4 C2 H2 108.1
C2 C3 H3A 109.5
C2 C3 H3B 109.4
H3A C3 H3B 109.5
C2 C3 H3C 109.5
H3A C3 H3C 109.5
H3B C3 H3C 109.5
C2 C4 H4A 109.5
C2 C4 H4B 109.4
H4A C4 H4B 109.5
C2 C4 H4C 109.5
H4A C4 H4C 109.5
H4B C4 H4C 109.5
C6 C5 C10 117.9(2)
C6 C5 N2 117.6(2)
C10 C5 N2 124.5(2)
C7 C6 C5 120.8(2)
C7 C6 H6 119.6
C5 C6 H6 119.6
C6 C7 C8 122.4(2)
C6 C7 H7 118.8
C8 C7 H7 118.8
C7 C8 C9 116.5(2)
C7 C8 C11 120.3(2)
C9 C8 C11 123.2(2)
C8 C9 C10 121.8(2)
C8 C9 H9 119.1
C10 C9 H9 119.1
C5 C10 C9 120.5(2)
C5 C10 H10 119.7
C9 C10 H10 119.7
C14 C11 C12 108.1(2)
C14 C11 C8 112.7(2)
C12 C11 C8 109.8(2)
C14 C11 C13 108.0(2)
C12 C11 C13 109.7(2)
C8 C11 C13 108.4(2)
C11 C12 H12A 109.5
C11 C12 H12B 109.9
H12A C12 H12B 109.5
C11 C12 H12C 109.0
H12A C12 H12C 109.5
H12B C12 H12C 109.5
C11 C13 H13A 109.5
C11 C13 H13B 109.4
H13A C13 H13B 109.5
C11 C13 H13C 109.5
H13A C13 H13C 109.5
H13B C13 H13C 109.5
C11 C14 H14A 109.7
C11 C14 H14B 109.6
H14A C14 H14B 109.5
C11 C14 H14C 109.1
H14A C14 H14C 109.5
H14B C14 H14C 109.5
N3 C15 C16 110.51(19)
N3 C15 C17 114.78(19)
C16 C15 C17 111.7(2)
N3 C15 H15 106.4
C16 C15 H15 106.4
C17 C15 H15 106.4
C15 C16 H16A 109.7
C15 C16 H16B 109.5
H16A C16 H16B 109.5
C15 C16 H16C 109.1
H16A C16 H16C 109.5
H16B C16 H16C 109.5
C15 C17 H17A 109.3
C15 C17 H17B 109.4
H17A C17 H17B 109.5
C15 C17 H17C 109.7
H17A C17 H17C 109.5
H17B C17 H17C 109.5
C23 C18 C19 113.0(2)
C23 C18 B2 113.92(19)
C19 C18 B2 114.3(2)
C23 C18 H18 104.8
C19 C18 H18 104.8
B2 C18 H18 104.8
C20 C19 C18 113.4(2)
C20 C19 H19A 108.9
C18 C19 H19A 108.9
C20 C19 H19B 108.9
C18 C19 H19B 108.9
H19A C19 H19B 107.7
C21 C20 C19 111.1(2)
C21 C20 H20A 109.4
C19 C20 H20A 109.4
C21 C20 H20B 109.4
C19 C20 H20B 109.4
H20A C20 H20B 108.0
C22 C21 C20 110.7(2)
C22 C21 H21A 109.5
C20 C21 H21A 109.5
C22 C21 H21B 109.5
C20 C21 H21B 109.5
H21A C21 H21B 108.1
C21 C22 C23 110.8(2)
C21 C22 H22A 109.5
C23 C22 H22A 109.5
C21 C22 H22B 109.5
C23 C22 H22B 109.5
H22A C22 H22B 108.1
C22 C23 C18 113.0(2)
C22 C23 H23A 109.0
C18 C23 H23A 109.0
C22 C23 H23B 109.0
C18 C23 H23B 109.0
H23A C23 H23B 107.8
C29 C24 C25 108.97(19)
C29 C24 B2 113.7(2)
C25 C24 B2 109.77(19)
C29 C24 H24 108.1
C25 C24 H24 108.1
B2 C24 H24 108.1
C26 C25 C24 112.3(2)
C26 C25 H25A 109.1
C24 C25 H25A 109.1
C26 C25 H25B 109.1
C24 C25 H25B 109.1
H25A C25 H25B 107.9
C25 C26 C27 111.0(2)
C25 C26 H26A 109.4
C27 C26 H26A 109.4
C25 C26 H26B 109.4
C27 C26 H26B 109.4
H26A C26 H26B 108.0
C28 C27 C26 110.9(2)
C28 C27 H27A 109.5
C26 C27 H27A 109.5
C28 C27 H27B 109.5
C26 C27 H27B 109.5
H27A C27 H27B 108.0
C27 C28 C29 111.6(2)
C27 C28 H28A 109.3
C29 C28 H28A 109.3
C27 C28 H28B 109.3
C29 C28 H28B 109.3
H28A C28 H28B 108.0
C28 C29 C24 111.7(2)
C28 C29 H29A 109.3
C24 C29 H29A 109.3
C28 C29 H29B 109.3
C24 C29 H29B 109.3
H29A C29 H29B 107.9
C31 C30 C35 109.1(2)
C31 C30 B1 116.0(2)
C35 C30 B1 114.6(2)
C31 C30 H30 105.4
C35 C30 H30 105.4
B1 C30 H30 105.4
C32 C31 C30 113.2(2)
C32 C31 H31A 108.9
C30 C31 H31A 108.9
C32 C31 H31B 108.9
C30 C31 H31B 108.9
H31A C31 H31B 107.7
C33 C32 C31 110.7(2)
C33 C32 H32A 109.5
C31 C32 H32A 109.5
C33 C32 H32B 109.5
C31 C32 H32B 109.5
H32A C32 H32B 108.1
C34 C33 C32 110.9(2)
C34 C33 H33A 109.5
C32 C33 H33A 109.5
C34 C33 H33B 109.5
C32 C33 H33B 109.5
H33A C33 H33B 108.0
C33 C34 C35 110.4(2)
C33 C34 H34A 109.6
C35 C34 H34A 109.6
C33 C34 H34B 109.6
C35 C34 H34B 109.6
H34A C34 H34B 108.1
C34 C35 C30 112.2(2)
C34 C35 H35A 109.2
C30 C35 H35A 109.2
C34 C35 H35B 109.2
C30 C35 H35B 109.2
H35A C35 H35B 107.9
C41 C36 C37 107.93(19)
C41 C36 B1 115.2(2)
C37 C36 B1 116.10(19)
C41 C36 H36 105.6
C37 C36 H36 105.6
B1 C36 H36 105.6
C38 C37 C36 112.1(2)
C38 C37 H37A 109.2
C36 C37 H37A 109.2
C38 C37 H37B 109.2
C36 C37 H37B 109.2
H37A C37 H37B 107.9
C39 C38 C37 111.2(2)
C39 C38 H38A 109.4
C37 C38 H38A 109.4
C39 C38 H38B 109.4
C37 C38 H38B 109.4
H38A C38 H38B 108.0
C40 C39 C38 111.3(2)
C40 C39 H39A 109.4
C38 C39 H39A 109.4
C40 C39 H39B 109.4
C38 C39 H39B 109.4
H39A C39 H39B 108.0
C39 C40 C41 111.5(2)
C39 C40 H40A 109.3
C41 C40 H40A 109.3
C39 C40 H40B 109.3
C41 C40 H40B 109.3
H40A C40 H40B 108.0
C40 C41 C36 112.6(2)
C40 C41 H41A 109.1
C36 C41 H41A 109.1
C40 C41 H41B 109.1
C36 C41 H41B 109.1
H41A C41 H41B 107.8

loop_
_geom_bond_atom_site_label_1
_geom_bond_atom_site_label_2
_geom_bond_distance
B1 C30 1.610(4)
B1 N2 1.622(3)
B1 C36 1.628(4)
B1 N1 1.651(3)
B2 N3 1.428(3)
B2 C24 1.587(4)
B2 C18 1.599(4)
N1 C1 1.315(3)
N1 C2 1.465(3)
N2 C1 1.343(3)
N2 C5 1.405(3)
N3 C1 1.420(3)
N3 C15 1.506(3)
C2 C3 1.524(3)
C2 C4 1.529(3)
C2 H2 0.9800
C3 H3A 0.9600
C3 H3B 0.9600
C3 H3C 0.9600
C4 H4A 0.9600
C4 H4B 0.9600
C4 H4C 0.9600
C5 C6 1.386(3)
C5 C10 1.386(3)
C6 C7 1.381(4)
C6 H6 0.9300
C7 C8 1.382(4)
C7 H7 0.9300
C8 C9 1.389(3)
C8 C11 1.532(3)
C9 C10 1.395(3)
C9 H9 0.9300
C10 H10 0.9300
C11 C14 1.526(4)
C11 C12 1.527(4)
C11 C13 1.534(3)
C12 H12A 0.9601
C12 H12B 0.9601
C12 H12C 0.9601
C13 H13A 0.9600
C13 H13B 0.9600
C13 H13C 0.9600
C14 H14A 0.9601
C14 H14B 0.9601
C14 H14C 0.9601
C15 C16 1.517(3)
C15 C17 1.518(3)
C15 H15 0.9800
C16 H16A 0.9600
C16 H16B 0.9600
C16 H16C 0.9600
C17 H17A 0.9600
C17 H17B 0.9600
C17 H17C 0.9600
C18 C23 1.546(3)
C18 C19 1.548(3)
C18 H18 0.9800
C19 C20 1.536(4)
C19 H19A 0.9700
C19 H19B 0.9700
C20 C21 1.520(4)
C20 H20A 0.9700
C20 H20B 0.9700
C21 C22 1.517(4)
C21 H21A 0.9700
C21 H21B 0.9700
C22 C23 1.527(3)
C22 H22A 0.9700
C22 H22B 0.9700
C23 H23A 0.9700
C23 H23B 0.9700
C24 C29 1.545(3)
C24 C25 1.551(3)
C24 H24 0.9800
C25 C26 1.525(3)
C25 H25A 0.9700
C25 H25B 0.9700
C26 C27 1.525(4)
C26 H26A 0.9700
C26 H26B 0.9700
C27 C28 1.519(4)
C27 H27A 0.9700
C27 H27B 0.9700
C28 C29 1.533(3)
C28 H28A 0.9700
C28 H28B 0.9700
C29 H29A 0.9700
C29 H29B 0.9700
C30 C31 1.532(3)
C30 C35 1.536(3)
C30 H30 0.9800
C31 C32 1.524(3)
C31 H31A 0.9700
C31 H31B 0.9700
C32 C33 1.521(4)
C32 H32A 0.9700
C32 H32B 0.9700
C33 C34 1.517(4)
C33 H33A 0.9700
C33 H33B 0.9700
C34 C35 1.525(4)
C34 H34A 0.9700
C34 H34B 0.9700
C35 H35A 0.9700
C35 H35B 0.9700
C36 C41 1.534(3)
C36 C37 1.543(3)
C36 H36 0.9800
C37 C38 1.526(3)
C37 H37A 0.9700
C37 H37B 0.9700
C38 C39 1.523(4)
C38 H38A 0.9700
C38 H38B 0.9700
C39 C40 1.522(4)
C39 H39A 0.9700
C39 H39B 0.9700
C40 C41 1.529(3)
C40 H40A 0.9700
C40 H40B 0.9700
C41 H41A 0.9700
C41 H41B 0.9700
